data_7218477
loop_
_publ_author_name
'Lieffrig, Julien'
'Niassy, Arnode G.'
'Jeannin, Olivier'
'Fourmigu\'e, Marc'

_publ_section_title
;
 Halogen-bonded halide networks from chiral neutral spacers
;
_journal_issue 1
_journal_name_full CrystEngComm
_journal_page_first 50
_journal_paper_doi 10.1039/C4CE01935K
_journal_volume 17
_journal_year 2015
_chemical_absolute_configuration syn
_chemical_formula_moiety 'C16 H8 F8 I2 O2, C8 H20 N, Br'
_chemical_formula_sum 'C24 H28 Br F8 I2 N O2'
_chemical_formula_weight 848.18
_chemical_name_systematic
;
6,6'-(((2R,3R)-butane-2,3-diyl)bis(oxy))
bis(1,2,4,5-tetrafluoro-3-iodobenzene),
tetraethylammonium bromide
;
_space_group_IT_number 4
_symmetry_cell_setting monoclinic
_symmetry_space_group_name_Hall 'P 2yb'
_symmetry_space_group_name_H-M 'P 1 21 1'
_atom_sites_solution_hydrogens geom
_atom_sites_solution_primary direct
_atom_sites_solution_secondary difmap
_audit_creation_method SHELXL-97
_cell_angle_alpha 90.00
_cell_angle_beta 102.437(8)
_cell_angle_gamma 90.00
_cell_formula_units_Z 4
_cell_length_a 13.2765(2)
_cell_length_b 15.9187(2)
_cell_length_c 14.6917(2)
_cell_measurement_reflns_used 13590
_cell_measurement_temperature 293(2)
_cell_measurement_theta_max 27.4985
_cell_measurement_theta_min 3.5296
_cell_volume 3032.15(12)
_computing_cell_refinement 'Dirax/lsq (Duisenberg & Schreurs, 1989-2000)'
_computing_data_collection 'Collect (Bruker AXS BV, 1997-2004)'
_computing_data_reduction 'EvalCCD (Duisenberg & Schreurs 1990-2000)'
_computing_molecular_graphics 'Ortep-3 for Windows (Farrugia, 1997)'
_computing_publication_material 'WinGX publication routines (Farrugia, 1999)'
_computing_structure_refinement 'SHELXL-97 (Sheldrick, 1997)'
_computing_structure_solution 'SIR92 (Altomare et al., 1993)'
_diffrn_ambient_temperature 293(2)
_diffrn_detector_area_resol_mean 9
_diffrn_measured_fraction_theta_full 0.997
_diffrn_measured_fraction_theta_max 0.997
_diffrn_measurement_device '95mm CCD camera on \k-goniostat'
_diffrn_measurement_device_type KappaCCD
_diffrn_measurement_method CCD
_diffrn_radiation_monochromator 'horizonally mounted graphite crystal'
_diffrn_radiation_source 'fine-focus sealed tube'
_diffrn_radiation_type MoK\a
_diffrn_radiation_wavelength 0.71073
_diffrn_reflns_av_R_equivalents 0.0370
_diffrn_reflns_av_sigmaI/netI 0.0329
_diffrn_reflns_limit_h_max 17
_diffrn_reflns_limit_h_min -17
_diffrn_reflns_limit_k_max 20
_diffrn_reflns_limit_k_min -20
_diffrn_reflns_limit_l_max 18
_diffrn_reflns_limit_l_min -19
_diffrn_reflns_number 58725
_diffrn_reflns_theta_full 27.50
_diffrn_reflns_theta_max 27.50
_diffrn_reflns_theta_min 3.53
_exptl_absorpt_coefficient_mu 3.463
_exptl_absorpt_correction_T_max 0.451
_exptl_absorpt_correction_T_min 0.273
_exptl_absorpt_correction_type multi-scan
_exptl_absorpt_process_details
;
  [Sheldrick, G.M. (2002). SADABS Bruker AXS Inc., Madison, Wisconsin, USA]
;
_exptl_crystal_colour colourless
_exptl_crystal_density_diffrn 1.858
_exptl_crystal_density_method 'not measured'
_exptl_crystal_description prism
_exptl_crystal_F_000 1632
_exptl_crystal_size_max 0.40
_exptl_crystal_size_mid 0.38
_exptl_crystal_size_min 0.23
_refine_diff_density_max 0.899
_refine_diff_density_min -0.979
_refine_diff_density_rms 0.107
_refine_ls_abs_structure_details 'Flack H D (1983), Acta Cryst. A39, 876-881'
_refine_ls_abs_structure_Flack 0.00(2)
_refine_ls_extinction_method none
_refine_ls_goodness_of_fit_ref 1.128
_refine_ls_hydrogen_treatment constr
_refine_ls_matrix_type full
_refine_ls_number_parameters 685
_refine_ls_number_reflns 13706
_refine_ls_number_restraints 1
_refine_ls_restrained_S_all 1.128
_refine_ls_R_factor_all 0.0832
_refine_ls_R_factor_gt 0.0367
_refine_ls_shift/su_max 0.002
_refine_ls_shift/su_mean 0.000
_refine_ls_structure_factor_coef Fsqd
_refine_ls_weighting_details 'calc w=1/[\s^2^(Fo^2^)+(0.0089P)^2^+7.7632P] where P=(Fo^2^+2Fc^2^)/3'
_refine_ls_weighting_scheme calc
_refine_ls_wR_factor_gt 0.0658
_refine_ls_wR_factor_ref 0.0888
_reflns_number_gt 8986
_reflns_number_total 13706
_reflns_threshold_expression >2sigma(I)
_cod_data_source_file c4ce01935k1.cif
_cod_data_source_block RR1-Et4NBr
_cod_depositor_comments 'Adding full bibliography for 7218474--7218479.cif.'
_cod_original_cell_volume 3032.15(7)
_cod_original_sg_symbol_H-M 'P 21'
_cod_database_code 7218477

loop_
_symmetry_equiv_pos_as_xyz
'x, y, z'
'-x, y+1/2, -z'

loop_
_atom_site_label
_atom_site_type_symbol
_atom_site_fract_x
_atom_site_fract_y
_atom_site_fract_z
_atom_site_U_iso_or_equiv
_atom_site_adp_type
_atom_site_occupancy
_atom_site_symmetry_multiplicity
_atom_site_calc_flag
_atom_site_refinement_flags
Br1 Br 0.07535(5) 0.22850(13) 0.91894(4) 0.05483(16) Uani 1 1 d .
Br2 Br 0.43777(4) 0.72479(13) 0.59466(4) 0.05338(14) Uani 1 1 d .
I1 I 0.07594(8) 0.85998(4) 0.99966(7) 0.0628(3) Uani 1 1 d .
I2 I 0.07014(8) 1.59299(4) 0.99836(7) 0.0600(2) Uani 1 1 d .
F1 F 0.0172(9) 0.9627(7) 0.8104(7) 0.088(3) Uani 1 1 d .
F2 F 0.1162(8) 1.0715(6) 0.7232(7) 0.085(3) Uani 1 1 d .
F3 F 0.3110(8) 0.9333(6) 1.0545(8) 0.088(3) Uani 1 1 d .
F4 F 0.4102(8) 1.0484(6) 0.9687(9) 0.089(3) Uani 1 1 d .
F5 F 0.1209(9) 1.3830(6) 0.7267(7) 0.090(3) Uani 1 1 d .
F6 F 0.0142(8) 1.4916(7) 0.8053(8) 0.092(3) Uani 1 1 d .
F7 F 0.4067(9) 1.4131(6) 0.9740(10) 0.101(3) Uani 1 1 d .
F8 F 0.3003(9) 1.5185(6) 1.0572(8) 0.090(3) Uani 1 1 d .
O1 O 0.3220(9) 1.1169(6) 0.8055(9) 0.082(3) Uani 1 1 d .
O2 O 0.3196(10) 1.3456(6) 0.7972(8) 0.079(3) Uani 1 1 d .
C1 C 0.1578(14) 0.9472(8) 0.9342(11) 0.060(4) Uani 1 1 d .
C2 C 0.1139(13) 0.9850(9) 0.8524(12) 0.061(4) Uani 1 1 d .
C3 C 0.1686(14) 1.0390(9) 0.8093(12) 0.066(4) Uani 1 1 d .
C4 C 0.2670(14) 1.0630(8) 0.8476(13) 0.066(4) Uani 1 1 d .
C5 C 0.3133(13) 1.0271(9) 0.9320(13) 0.068(4) Uani 1 1 d .
C6 C 0.2610(12) 0.9692(9) 0.9716(10) 0.061(3) Uani 1 1 d .
C7 C 0.2816(8) 1.2009(4) 0.7760(6) 0.067(2) Uani 1 1 d .
H7 H 0.2125 1.2069 0.7890 0.080 Uiso 1 1 calc R
C8 C 0.2735(7) 1.2074(8) 0.6696(5) 0.084(4) Uani 1 1 d .
H8A H 0.2257 1.1660 0.6383 0.126 Uiso 1 1 calc R
H8B H 0.3401 1.1977 0.6560 0.126 Uiso 1 1 calc R
H8C H 0.2496 1.2624 0.6485 0.126 Uiso 1 1 calc R
C9 C 0.3523(8) 1.2622(6) 0.8339(7) 0.072(2) Uani 1 1 d .
H9 H 0.3456 1.2582 0.8989 0.086 Uiso 1 1 calc R
C10 C 0.4646(7) 1.2543(7) 0.8290(9) 0.112(4) Uani 1 1 d .
H10A H 0.5045 1.2954 0.8691 0.168 Uiso 1 1 calc R
H10B H 0.4716 1.2633 0.7661 0.168 Uiso 1 1 calc R
H10C H 0.4890 1.1991 0.8489 0.168 Uiso 1 1 calc R
C11 C 0.2648(14) 1.3918(8) 0.8464(11) 0.064(4) Uani 1 1 d .
C12 C 0.1629(13) 1.4142(9) 0.8074(11) 0.062(4) Uani 1 1 d .
C13 C 0.1120(14) 1.4738(9) 0.8499(12) 0.063(4) Uani 1 1 d .
C14 C 0.1551(12) 1.5080(8) 0.9372(11) 0.053(3) Uani 1 1 d .
C15 C 0.2519(14) 1.4857(8) 0.9774(12) 0.064(4) Uani 1 1 d .
C16 C 0.3079(13) 1.4298(9) 0.9315(13) 0.068(4) Uani 1 1 d .
I3 I 0.46065(8) 0.35458(4) 0.53252(7) 0.0597(2) Uani 1 1 d .
I4 I 0.46135(8) 1.09223(4) 0.52850(7) 0.0610(2) Uani 1 1 d .
F9 F 0.2321(8) 0.4287(7) 0.5201(8) 0.097(3) Uani 1 1 d .
F10 F 0.1556(8) 0.5453(6) 0.6183(9) 0.096(3) Uani 1 1 d .
F11 F 0.5605(8) 0.4551(6) 0.7196(8) 0.088(3) Uani 1 1 d .
F12 F 0.4818(8) 0.5653(6) 0.8229(7) 0.089(3) Uani 1 1 d .
F13 F 0.2351(10) 1.0117(8) 0.5097(8) 0.118(4) Uani 1 1 d .
F14 F 0.1601(10) 0.9018(8) 0.6146(10) 0.121(4) Uani 1 1 d .
F15 F 0.5553(8) 0.9956(8) 0.7180(9) 0.113(4) Uani 1 1 d .
F16 F 0.4782(9) 0.8863(7) 0.8236(8) 0.107(4) Uani 1 1 d .
O3 O 0.2742(9) 0.6112(6) 0.7780(9) 0.074(3) Uani 1 1 d .
O4 O 0.2748(10) 0.8408(6) 0.7781(8) 0.080(3) Uani 1 1 d .
C17 C 0.4001(12) 0.4421(7) 0.6152(10) 0.053(3) Uani 1 1 d .
C18 C 0.2921(14) 0.4643(9) 0.5923(13) 0.066(4) Uani 1 1 d .
C19 C 0.2567(12) 0.5253(9) 0.6472(13) 0.067(4) Uani 1 1 d .
C20 C 0.3177(13) 0.5608(8) 0.7249(10) 0.054(4) Uani 1 1 d .
C21 C 0.4225(12) 0.5336(8) 0.7485(11) 0.059(4) Uani 1 1 d .
C22 C 0.4594(13) 0.4770(9) 0.6912(12) 0.058(4) Uani 1 1 d .
C23 C 0.2400(7) 0.7567(5) 0.7466(6) 0.066(2) Uani 1 1 d .
H23 H 0.2409 0.7510 0.6804 0.079 Uiso 1 1 calc R
C24 C 0.1314(7) 0.7477(6) 0.7589(7) 0.088(3) Uani 1 1 d .
H24A H 0.0883 0.7885 0.7209 0.131 Uiso 1 1 calc R
H24B H 0.1295 0.7566 0.8231 0.131 Uiso 1 1 calc R
H24C H 0.1067 0.6922 0.7404 0.131 Uiso 1 1 calc R
C25 C 0.3160(7) 0.6946(5) 0.8026(6) 0.066(2) Uani 1 1 d .
H25 H 0.3823 0.6998 0.7840 0.079 Uiso 1 1 calc R
C26 C 0.3337(8) 0.7035(6) 0.9085(5) 0.086(3) Uani 1 1 d .
H26A H 0.3830 0.6623 0.9378 0.129 Uiso 1 1 calc R
H26B H 0.2698 0.6952 0.9277 0.129 Uiso 1 1 calc R
H26C H 0.3597 0.7587 0.9265 0.129 Uiso 1 1 calc R
C27 C 0.3173(14) 0.8911(8) 0.7182(12) 0.064(4) Uani 1 1 d .
C28 C 0.2591(13) 0.9258(10) 0.6379(12) 0.066(4) Uani 1 1 d .
C29 C 0.3037(12) 0.9791(10) 0.5899(11) 0.060(4) Uani 1 1 d .
C30 C 0.3974(13) 1.0065(8) 0.6096(11) 0.059(4) Uani 1 1 d .
C31 C 0.4574(13) 0.9737(10) 0.6919(12) 0.063(4) Uani 1 1 d .
C32 C 0.4147(14) 0.9166(9) 0.7419(11) 0.068(4) Uani 1 1 d .
N1 N 0.2395(4) 0.2263(11) 0.2239(3) 0.0635(13) Uani 1 1 d .
C33 C 0.2611(6) 0.222(2) 0.3298(5) 0.107(3) Uani 1 1 d .
H33A H 0.2985 0.1707 0.3497 0.128 Uiso 1 1 calc R
H33B H 0.3057 0.2687 0.3546 0.128 Uiso 1 1 calc R
C34 C 0.1676(7) 0.225(3) 0.3720(6) 0.147(6) Uani 1 1 d .
H34A H 0.1887 0.2210 0.4386 0.221 Uiso 1 1 calc R
H34B H 0.1230 0.1786 0.3489 0.221 Uiso 1 1 calc R
H34C H 0.1315 0.2768 0.3556 0.221 Uiso 1 1 calc R
C35 C 0.1772(12) 0.3005(11) 0.1830(12) 0.076(4) Uani 1 1 d .
H35A H 0.1096 0.2963 0.1977 0.092 Uiso 1 1 calc R
H35B H 0.1676 0.2977 0.1157 0.092 Uiso 1 1 calc R
C36 C 0.222(2) 0.3854(15) 0.215(3) 0.189(14) Uani 1 1 d .
H36A H 0.1764 0.4287 0.1849 0.283 Uiso 1 1 calc R
H36B H 0.2880 0.3915 0.1987 0.283 Uiso 1 1 calc R
H36C H 0.2302 0.3900 0.2812 0.283 Uiso 1 1 calc R
C37 C 0.1756(14) 0.1509(11) 0.1830(15) 0.100(6) Uani 1 1 d .
H37A H 0.1579 0.1566 0.1157 0.119 Uiso 1 1 calc R
H37B H 0.1118 0.1508 0.2051 0.119 Uiso 1 1 calc R
C38 C 0.230(2) 0.0662(14) 0.2078(18) 0.135(8) Uani 1 1 d .
H38A H 0.1869 0.0216 0.1779 0.202 Uiso 1 1 calc R
H38B H 0.2445 0.0583 0.2741 0.202 Uiso 1 1 calc R
H38C H 0.2941 0.0658 0.1867 0.202 Uiso 1 1 calc R
C39 C 0.3448(5) 0.2314(16) 0.1978(5) 0.078(3) Uani 1 1 d .
H39A H 0.3777 0.2835 0.2223 0.094 Uiso 1 1 calc R
H39B H 0.3872 0.1857 0.2284 0.094 Uiso 1 1 calc R
C40 C 0.3431(6) 0.228(2) 0.0956(5) 0.099(3) Uani 1 1 d .
H40A H 0.4125 0.2302 0.0863 0.148 Uiso 1 1 calc R
H40B H 0.3042 0.2741 0.0646 0.148 Uiso 1 1 calc R
H40C H 0.3117 0.1759 0.0703 0.148 Uiso 1 1 calc R
N2 N 0.8240(5) 0.2223(12) 0.6612(4) 0.084(2) Uani 1 1 d .
C41 C 0.778(2) 0.1509(14) 0.6062(19) 0.204(16) Uani 1 1 d .
H41A H 0.7828 0.1579 0.5418 0.245 Uiso 1 1 calc R
H41B H 0.7051 0.1468 0.6080 0.245 Uiso 1 1 calc R
C42 C 0.837(4) 0.0674(14) 0.649(2) 0.37(3) Uani 1 1 d .
H42A H 0.8036 0.0191 0.6166 0.551 Uiso 1 1 calc R
H42B H 0.8367 0.0634 0.7138 0.551 Uiso 1 1 calc R
H42C H 0.9073 0.0696 0.6411 0.551 Uiso 1 1 calc R
C43 C 0.8200(9) 0.232(2) 0.7645(7) 0.163(8) Uani 1 1 d .
H43A H 0.8374 0.2889 0.7846 0.196 Uiso 1 1 calc R
H43B H 0.8704 0.1945 0.8019 0.196 Uiso 1 1 calc R
C44 C 0.7094(9) 0.210(3) 0.7793(12) 0.264(18) Uani 1 1 d .
H44A H 0.7091 0.2123 0.8445 0.396 Uiso 1 1 calc R
H44B H 0.6911 0.1539 0.7566 0.396 Uiso 1 1 calc R
H44C H 0.6604 0.2491 0.7459 0.396 Uiso 1 1 calc R
C45 C 0.9304(9) 0.238(2) 0.6651(8) 0.205(12) Uani 1 1 d .
H45A H 0.9727 0.2031 0.7125 0.247 Uiso 1 1 calc R
H45B H 0.9465 0.2964 0.6805 0.247 Uiso 1 1 calc R
C46 C 0.9541(12) 0.215(4) 0.5580(9) 0.232(12) Uani 1 1 d .
H46A H 1.0266 0.2206 0.5600 0.348 Uiso 1 1 calc R
H46B H 0.9162 0.2529 0.5125 0.348 Uiso 1 1 calc R
H46C H 0.9329 0.1583 0.5414 0.348 Uiso 1 1 calc R
C47 C 0.753(2) 0.2960(13) 0.6222(17) 0.141(8) Uani 1 1 d .
H47A H 0.6862 0.2880 0.6379 0.169 Uiso 1 1 calc R
H47B H 0.7425 0.2966 0.5548 0.169 Uiso 1 1 calc R
C48 C 0.798(3) 0.3812(15) 0.661(2) 0.216(14) Uani 1 1 d .
H48A H 0.7522 0.4256 0.6345 0.324 Uiso 1 1 calc R
H48B H 0.8640 0.3894 0.6456 0.324 Uiso 1 1 calc R
H48C H 0.8063 0.3815 0.7277 0.324 Uiso 1 1 calc R

loop_
_atom_site_aniso_label
_atom_site_aniso_U_11
_atom_site_aniso_U_22
_atom_site_aniso_U_33
_atom_site_aniso_U_23
_atom_site_aniso_U_13
_atom_site_aniso_U_12
Br1 0.0520(3) 0.0665(4) 0.0498(3) -0.0005(8) 0.0194(3) 0.0001(8)
Br2 0.0583(3) 0.0608(4) 0.0444(3) 0.0008(8) 0.0186(3) 0.0011(9)
I1 0.0841(7) 0.0497(5) 0.0619(5) 0.0062(4) 0.0319(5) 0.0040(5)
I2 0.0699(6) 0.0539(5) 0.0609(5) -0.0031(4) 0.0245(4) -0.0063(5)
F1 0.103(8) 0.098(7) 0.060(6) 0.020(5) 0.014(5) -0.006(5)
F2 0.104(7) 0.093(6) 0.063(5) 0.042(5) 0.025(5) 0.011(5)
F3 0.086(6) 0.085(6) 0.088(7) 0.025(5) 0.006(5) 0.008(5)
F4 0.070(5) 0.085(5) 0.112(7) 0.005(5) 0.020(5) -0.012(4)
F5 0.101(7) 0.089(6) 0.081(7) -0.011(5) 0.024(6) -0.018(5)
F6 0.067(6) 0.118(8) 0.090(7) -0.023(6) 0.013(5) 0.001(5)
F7 0.086(7) 0.090(6) 0.122(8) -0.010(5) 0.014(6) 0.016(5)
F8 0.092(6) 0.094(6) 0.077(7) -0.014(5) 0.005(5) 0.006(5)
O1 0.095(7) 0.048(4) 0.124(8) 0.014(5) 0.075(6) 0.018(4)
O2 0.127(8) 0.045(4) 0.082(6) 0.007(4) 0.063(6) 0.002(5)
C1 0.097(12) 0.039(6) 0.052(8) 0.009(5) 0.034(8) 0.012(6)
C2 0.067(9) 0.059(7) 0.061(9) -0.004(6) 0.021(7) 0.009(6)
C3 0.085(11) 0.045(7) 0.072(10) 0.010(7) 0.027(9) 0.006(7)
C4 0.085(11) 0.039(6) 0.088(11) 0.000(7) 0.051(10) 0.016(6)
C5 0.066(9) 0.054(7) 0.085(11) 0.001(7) 0.018(8) 0.008(6)
C6 0.064(8) 0.059(7) 0.056(8) 0.012(6) 0.007(6) 0.011(6)
C7 0.091(6) 0.044(5) 0.084(6) 0.011(4) 0.058(5) 0.013(4)
C8 0.114(7) 0.081(11) 0.074(5) 0.007(5) 0.059(5) 0.006(6)
C9 0.100(7) 0.056(5) 0.071(6) 0.013(4) 0.045(5) 0.003(5)
C10 0.082(7) 0.096(10) 0.163(11) 0.009(7) 0.036(7) 0.004(6)
C11 0.086(11) 0.050(7) 0.067(9) -0.002(6) 0.045(9) -0.005(7)
C12 0.077(10) 0.058(8) 0.058(9) -0.006(7) 0.031(8) -0.028(7)
C13 0.081(10) 0.050(6) 0.068(10) 0.004(6) 0.040(8) 0.003(6)
C14 0.060(8) 0.041(6) 0.059(8) 0.001(6) 0.020(7) -0.006(5)
C15 0.083(10) 0.043(6) 0.074(10) 0.004(6) 0.035(8) -0.009(6)
C16 0.066(9) 0.056(7) 0.087(11) 0.018(7) 0.031(8) 0.001(6)
I3 0.0771(6) 0.0477(5) 0.0588(5) -0.0040(4) 0.0246(5) -0.0046(5)
I4 0.0786(6) 0.0472(5) 0.0634(6) 0.0037(4) 0.0293(5) 0.0054(5)
F9 0.080(6) 0.108(7) 0.093(7) -0.017(5) -0.003(5) 0.004(5)
F10 0.075(6) 0.090(6) 0.124(9) -0.006(6) 0.021(6) 0.028(5)
F11 0.071(6) 0.086(6) 0.104(8) -0.024(5) 0.015(6) 0.002(4)
F12 0.090(7) 0.095(7) 0.078(6) -0.036(5) 0.011(6) -0.003(5)
F13 0.120(8) 0.140(9) 0.076(6) 0.034(6) -0.015(6) -0.044(7)
F14 0.115(9) 0.128(9) 0.112(10) 0.014(7) 0.008(8) -0.033(7)
F15 0.061(6) 0.151(9) 0.120(9) 0.064(7) 0.003(6) -0.002(6)
F16 0.100(8) 0.113(8) 0.106(8) 0.052(7) 0.020(7) 0.017(6)
O3 0.088(7) 0.045(5) 0.107(8) -0.010(5) 0.059(6) -0.012(5)
O4 0.139(9) 0.040(5) 0.084(7) -0.008(5) 0.074(7) -0.008(5)
C17 0.065(8) 0.036(6) 0.057(8) -0.003(5) 0.011(6) -0.006(5)
C18 0.073(9) 0.044(6) 0.078(10) -0.002(6) 0.011(7) -0.001(6)
C19 0.065(9) 0.052(7) 0.096(11) 0.008(7) 0.045(8) 0.013(7)
C20 0.077(9) 0.044(7) 0.051(7) -0.003(5) 0.033(7) -0.008(6)
C21 0.067(8) 0.044(6) 0.068(9) -0.007(6) 0.015(7) -0.011(6)
C22 0.066(10) 0.048(7) 0.066(10) -0.001(6) 0.025(8) -0.005(6)
C23 0.086(6) 0.062(5) 0.062(5) -0.007(4) 0.042(5) -0.017(4)
C24 0.085(6) 0.079(9) 0.116(7) 0.001(5) 0.058(6) -0.003(5)
C25 0.090(6) 0.047(4) 0.076(6) -0.009(4) 0.052(5) -0.013(4)
C26 0.124(8) 0.075(9) 0.066(5) -0.008(4) 0.037(5) -0.016(6)
C27 0.083(11) 0.037(7) 0.085(11) -0.005(6) 0.049(9) 0.008(7)
C28 0.073(10) 0.064(8) 0.061(8) -0.002(7) 0.011(7) 0.000(7)
C29 0.057(7) 0.075(8) 0.049(7) 0.008(6) 0.015(6) -0.003(6)
C30 0.081(10) 0.053(7) 0.054(8) -0.006(6) 0.039(7) -0.013(7)
C31 0.068(10) 0.059(8) 0.062(10) 0.008(7) 0.015(8) 0.014(7)
C32 0.095(12) 0.060(8) 0.054(8) 0.008(6) 0.031(8) 0.016(8)
N1 0.048(3) 0.081(4) 0.056(3) 0.000(8) -0.003(2) -0.007(8)
C33 0.066(5) 0.194(11) 0.056(4) -0.010(16) 0.001(4) 0.005(17)
C34 0.090(6) 0.289(17) 0.067(5) -0.03(2) 0.024(5) -0.04(2)
C35 0.060(9) 0.101(12) 0.068(9) 0.001(8) 0.015(8) 0.008(8)
C36 0.117(18) 0.097(16) 0.34(4) -0.04(2) 0.03(2) 0.000(13)
C37 0.083(12) 0.079(11) 0.123(15) 0.002(10) -0.008(11) -0.020(9)
C38 0.15(2) 0.104(16) 0.150(18) 0.024(13) 0.033(16) 0.015(13)
C39 0.049(4) 0.108(8) 0.073(4) 0.012(10) 0.003(3) -0.001(9)
C40 0.080(5) 0.140(9) 0.076(5) 0.009(15) 0.016(4) 0.018(15)
N2 0.088(4) 0.078(5) 0.066(3) 0.002(9) -0.029(3) -0.021(8)
C41 0.24(3) 0.128(17) 0.17(2) -0.063(15) -0.11(2) 0.002(17)
C42 0.60(7) 0.065(12) 0.28(4) -0.002(17) -0.23(4) -0.01(2)
C43 0.115(9) 0.262(19) 0.092(7) -0.053(15) -0.026(7) 0.103(15)
C44 0.071(7) 0.47(5) 0.25(2) 0.21(3) 0.045(10) 0.01(2)
C45 0.111(9) 0.39(3) 0.097(8) 0.118(17) -0.011(7) -0.088(19)
C46 0.187(15) 0.40(4) 0.120(10) 0.00(4) 0.066(10) -0.05(4)
C47 0.163(17) 0.137(16) 0.105(12) -0.019(11) -0.011(12) 0.047(13)
C48 0.36(4) 0.105(16) 0.19(2) -0.070(15) 0.08(2) -0.023(19)

loop_
_atom_type_symbol
_atom_type_description
_atom_type_scat_dispersion_real
_atom_type_scat_dispersion_imag
_atom_type_scat_source
C C 0.0033 0.0016 'International Tables Vol C Tables 4.2.6.8 and 6.1.1.4'
H H 0.0000 0.0000 'International Tables Vol C Tables 4.2.6.8 and 6.1.1.4'
N N 0.0061 0.0033 'International Tables Vol C Tables 4.2.6.8 and 6.1.1.4'
O O 0.0106 0.0060 'International Tables Vol C Tables 4.2.6.8 and 6.1.1.4'
F F 0.0171 0.0103 'International Tables Vol C Tables 4.2.6.8 and 6.1.1.4'
Br Br -0.2901 2.4595 'International Tables Vol C Tables 4.2.6.8 and 6.1.1.4'
I I -0.4742 1.8119 'International Tables Vol C Tables 4.2.6.8 and 6.1.1.4'

loop_
_geom_angle_atom_site_label_1
_geom_angle_atom_site_label_2
_geom_angle_atom_site_label_3
_geom_angle
C4 O1 C7 120.7(10)
C11 O2 C9 116.7(10)
C2 C1 C6 115.5(14)
C2 C1 I1 121.9(14)
C6 C1 I1 122.6(11)
F1 C2 C1 118.2(14)
F1 C2 C3 120.2(16)
C1 C2 C3 121.3(17)
C4 C3 C2 123.0(17)
C4 C3 F2 120.9(14)
C2 C3 F2 116.1(16)
O1 C4 C3 123.5(17)
O1 C4 C5 119.3(17)
C3 C4 C5 117.1(14)
F4 C5 C6 122.7(16)
F4 C5 C4 117.6(15)
C6 C5 C4 119.6(16)
C5 C6 F3 117.8(15)
C5 C6 C1 123.2(14)
F3 C6 C1 119.0(13)
O1 C7 C9 106.4(9)
O1 C7 C8 107.5(8)
C9 C7 C8 115.6(8)
O1 C7 H7 109.1
C9 C7 H7 109.1
C8 C7 H7 109.1
C7 C8 H8A 109.5
C7 C8 H8B 109.5
H8A C8 H8B 109.5
C7 C8 H8C 109.5
H8A C8 H8C 109.5
H8B C8 H8C 109.5
O2 C9 C7 106.5(8)
O2 C9 C10 106.0(8)
C7 C9 C10 115.2(8)
O2 C9 H9 109.7
C7 C9 H9 109.7
C10 C9 H9 109.7
C9 C10 H10A 109.5
C9 C10 H10B 109.5
H10A C10 H10B 109.5
C9 C10 H10C 109.5
H10A C10 H10C 109.5
H10B C10 H10C 109.5
O2 C11 C16 123.5(17)
O2 C11 C12 120.4(15)
C16 C11 C12 115.5(14)
F5 C12 C13 121.3(17)
F5 C12 C11 117.7(14)
C13 C12 C11 120.8(16)
F6 C13 C12 115.7(16)
F6 C13 C14 121.6(13)
C12 C13 C14 122.5(17)
C15 C14 C13 117.7(14)
C15 C14 I2 122.5(12)
C13 C14 I2 119.8(12)
F8 C15 C14 121.6(14)
F8 C15 C16 117.8(16)
C14 C15 C16 120.4(16)
F7 C16 C11 119.9(15)
F7 C16 C15 117.3(17)
C11 C16 C15 122.8(16)
C20 O3 C25 120.3(9)
C27 O4 C23 118.1(10)
C22 C17 C18 117.9(14)
C22 C17 I3 121.6(12)
C18 C17 I3 120.5(10)
F9 C18 C19 122.9(16)
F9 C18 C17 118.9(14)
C19 C18 C17 118.2(15)
F10 C19 C20 122.1(14)
F10 C19 C18 114.4(16)
C20 C19 C18 123.5(15)
O3 C20 C19 118.8(14)
O3 C20 C21 124.2(14)
C19 C20 C21 116.6(12)
F12 C21 C22 122.0(14)
F12 C21 C20 117.9(13)
C22 C21 C20 120.1(14)
C17 C22 F11 120.8(14)
C17 C22 C21 123.5(15)
F11 C22 C21 115.7(14)
O4 C23 C24 107.4(8)
O4 C23 C25 107.3(8)
C24 C23 C25 114.6(8)
O4 C23 H23 109.2
C24 C23 H23 109.2
C25 C23 H23 109.2
C23 C24 H24A 109.5
C23 C24 H24B 109.5
H24A C24 H24B 109.5
C23 C24 H24C 109.5
H24A C24 H24C 109.5
H24B C24 H24C 109.5
O3 C25 C23 106.6(8)
O3 C25 C26 107.7(8)
C23 C25 C26 115.4(7)
O3 C25 H25 109.0
C23 C25 H25 109.0
C26 C25 H25 109.0
C25 C26 H26A 109.5
C25 C26 H26B 109.5
H26A C26 H26B 109.5
C25 C26 H26C 109.5
H26A C26 H26C 109.5
H26B C26 H26C 109.5
C32 C27 C28 115.9(14)
C32 C27 O4 120.8(16)
C28 C27 O4 122.8(16)
C29 C28 F14 125.0(16)
C29 C28 C27 118.8(16)
F14 C28 C27 116.2(15)
C30 C29 C28 128.2(16)
C30 C29 F13 118.4(13)
C28 C29 F13 113.3(14)
C29 C30 C31 114.2(14)
C29 C30 I4 125.3(13)
C31 C30 I4 120.5(12)
F15 C31 C32 121.1(15)
F15 C31 C30 119.6(14)
C32 C31 C30 119.3(16)
C27 C32 C31 123.7(16)
C27 C32 F16 119.6(14)
C31 C32 F16 116.6(16)
C35 N1 C37 104.7(5)
C35 N1 C33 114.4(16)
C37 N1 C33 109.7(17)
C35 N1 C39 108.3(12)
C37 N1 C39 113.9(14)
C33 N1 C39 106.1(5)
C34 C33 N1 115.5(7)
C34 C33 H33A 108.4
N1 C33 H33A 108.4
C34 C33 H33B 108.4
N1 C33 H33B 108.4
H33A C33 H33B 107.5
C33 C34 H34A 109.5
C33 C34 H34B 109.5
H34A C34 H34B 109.5
C33 C34 H34C 109.5
H34A C34 H34C 109.5
H34B C34 H34C 109.5
N1 C35 C36 115.9(15)
N1 C35 H35A 108.3
C36 C35 H35A 108.3
N1 C35 H35B 108.3
C36 C35 H35B 108.3
H35A C35 H35B 107.4
C35 C36 H36A 109.5
C35 C36 H36B 109.5
H36A C36 H36B 109.5
C35 C36 H36C 109.5
H36A C36 H36C 109.5
H36B C36 H36C 109.5
N1 C37 C38 113.9(15)
N1 C37 H37A 108.8
C38 C37 H37A 108.8
N1 C37 H37B 108.8
C38 C37 H37B 108.8
H37A C37 H37B 107.7
C37 C38 H38A 109.5
C37 C38 H38B 109.5
H38A C38 H38B 109.5
C37 C38 H38C 109.5
H38A C38 H38C 109.5
H38B C38 H38C 109.5
C40 C39 N1 115.6(6)
C40 C39 H39A 108.4
N1 C39 H39A 108.4
C40 C39 H39B 108.4
N1 C39 H39B 108.4
H39A C39 H39B 107.4
C39 C40 H40A 109.5
C39 C40 H40B 109.5
H40A C40 H40B 109.5
C39 C40 H40C 109.5
H40A C40 H40C 109.5
H40B C40 H40C 109.5
C45 N2 C41 117(2)
C45 N2 C43 100.9(9)
C41 N2 C43 121.6(19)
C45 N2 C47 114.0(19)
C41 N2 C47 103.6(8)
C43 N2 C47 98.4(15)
N2 C41 C42 108.4(17)
N2 C41 H41A 110.0
C42 C41 H41A 110.0
N2 C41 H41B 110.0
C42 C41 H41B 110.0
H41A C41 H41B 108.4
C41 C42 H42A 109.5
C41 C42 H42B 109.5
H42A C42 H42B 109.5
C41 C42 H42C 109.5
H42A C42 H42C 109.5
H42B C42 H42C 109.5
N2 C43 C44 110.4(12)
N2 C43 H43A 109.6
C44 C43 H43A 109.6
N2 C43 H43B 109.6
C44 C43 H43B 109.6
H43A C43 H43B 108.1
C43 C44 H44A 109.5
C43 C44 H44B 109.5
H44A C44 H44B 109.5
C43 C44 H44C 109.5
H44A C44 H44C 109.5
H44B C44 H44C 109.5
N2 C45 C46 107.7(13)
N2 C45 H45A 110.2
C46 C45 H45A 110.2
N2 C45 H45B 110.2
C46 C45 H45B 110.2
H45A C45 H45B 108.5
C45 C46 H46A 109.5
C45 C46 H46B 109.5
H46A C46 H46B 109.5
C45 C46 H46C 109.5
H46A C46 H46C 109.5
H46B C46 H46C 109.5
N2 C47 C48 112(2)
N2 C47 H47A 109.2
C48 C47 H47A 109.2
N2 C47 H47B 109.2
C48 C47 H47B 109.2
H47A C47 H47B 107.9
C47 C48 H48A 109.5
C47 C48 H48B 109.5
H48A C48 H48B 109.5
C47 C48 H48C 109.5
H48A C48 H48C 109.5
H48B C48 H48C 109.5

loop_
_geom_bond_atom_site_label_1
_geom_bond_atom_site_label_2
_geom_bond_distance
I1 C1 2.118(14)
I2 C14 2.084(14)
F1 C2 1.35(2)
F2 C3 1.406(19)
F3 C6 1.380(17)
F4 C5 1.328(19)
F5 C12 1.295(18)
F6 C13 1.35(2)
F7 C16 1.35(2)
F8 C15 1.317(19)
O1 C4 1.358(17)
O1 C7 1.471(12)
O2 C11 1.350(17)
O2 C9 1.462(13)
C1 C2 1.36(2)
C1 C6 1.41(2)
C2 C3 1.37(2)
C3 C4 1.36(3)
C4 C5 1.38(2)
C5 C6 1.36(2)
C7 C9 1.488(11)
C7 C8 1.547(11)
C7 H7 0.9800
C8 H8A 0.9600
C8 H8B 0.9600
C8 H8C 0.9600
C9 C10 1.514(13)
C9 H9 0.9800
C10 H10A 0.9600
C10 H10B 0.9600
C10 H10C 0.9600
C11 C16 1.40(2)
C11 C12 1.40(2)
C12 C13 1.39(2)
C13 C14 1.40(2)
C14 C15 1.34(2)
C15 C16 1.42(2)
I3 C17 2.117(14)
I4 C30 2.107(13)
F9 C18 1.31(2)
F10 C19 1.356(19)
F11 C22 1.362(19)
F12 C21 1.303(17)
F13 C29 1.423(19)
F14 C28 1.34(2)
F15 C31 1.32(2)
F16 C32 1.396(18)
O3 C20 1.336(16)
O3 C25 1.454(12)
O4 C27 1.395(17)
O4 C23 1.458(12)
C17 C22 1.34(2)
C17 C18 1.45(2)
C18 C19 1.41(2)
C19 C20 1.37(2)
C20 C21 1.43(2)
C21 C22 1.39(2)
C23 C24 1.498(11)
C23 C25 1.521(11)
C23 H23 0.9800
C24 H24A 0.9600
C24 H24B 0.9600
C24 H24C 0.9600
C25 C26 1.529(11)
C25 H25 0.9800
C26 H26A 0.9600
C26 H26B 0.9600
C26 H26C 0.9600
C27 C32 1.33(2)
C27 C28 1.38(2)
C28 C29 1.32(2)
C29 C30 1.29(2)
C30 C31 1.40(2)
C31 C32 1.37(2)
N1 C35 1.49(2)
N1 C37 1.52(2)
N1 C33 1.521(9)
N1 C39 1.530(8)
C33 C34 1.502(11)
C33 H33A 0.9700
C33 H33B 0.9700
C34 H34A 0.9600
C34 H34B 0.9600
C34 H34C 0.9600
C35 C36 1.51(3)
C35 H35A 0.9700
C35 H35B 0.9700
C36 H36A 0.9600
C36 H36B 0.9600
C36 H36C 0.9600
C37 C38 1.54(3)
C37 H37A 0.9700
C37 H37B 0.9700
C38 H38A 0.9600
C38 H38B 0.9600
C38 H38C 0.9600
C39 C40 1.499(10)
C39 H39A 0.9700
C39 H39B 0.9700
C40 H40A 0.9600
C40 H40B 0.9600
C40 H40C 0.9600
N2 C45 1.423(12)
N2 C41 1.45(2)
N2 C43 1.536(12)
N2 C47 1.54(2)
C41 C42 1.60(3)
C41 H41A 0.9700
C41 H41B 0.9700
C42 H42A 0.9600
C42 H42B 0.9600
C42 H42C 0.9600
C43 C44 1.57(2)
C43 H43A 0.9700
C43 H43B 0.9700
C44 H44A 0.9600
C44 H44B 0.9600
C44 H44C 0.9600
C45 C46 1.71(2)
C45 H45A 0.9700
C45 H45B 0.9700
C46 H46A 0.9600
C46 H46B 0.9600
C46 H46C 0.9600
C47 C48 1.54(3)
C47 H47A 0.9700
C47 H47B 0.9700
C48 H48A 0.9600
C48 H48B 0.9600
C48 H48C 0.9600

loop_
_geom_torsion_atom_site_label_1
_geom_torsion_atom_site_label_2
_geom_torsion_atom_site_label_3
_geom_torsion_atom_site_label_4
_geom_torsion
C6 C1 C2 F1 176.1(13)
I1 C1 C2 F1 -3.2(19)
C6 C1 C2 C3 2(2)
I1 C1 C2 C3 -177.8(11)
F1 C2 C3 C4 -179.1(14)
C1 C2 C3 C4 -5(2)
F1 C2 C3 F2 3(2)
C1 C2 C3 F2 177.5(13)
C7 O1 C4 C3 55.6(19)
C7 O1 C4 C5 -127.3(14)
C2 C3 C4 O1 -179.7(13)
F2 C3 C4 O1 -2(2)
C2 C3 C4 C5 3(2)
F2 C3 C4 C5 -179.2(13)
O1 C4 C5 F4 1(2)
C3 C4 C5 F4 178.3(14)
O1 C4 C5 C6 -176.0(13)
C3 C4 C5 C6 1(2)
F4 C5 C6 F3 2(2)
C4 C5 C6 F3 178.3(13)
F4 C5 C6 C1 178.8(14)
C4 C5 C6 C1 -4(2)
C2 C1 C6 C5 3(2)
I1 C1 C6 C5 -177.8(12)
C2 C1 C6 F3 -179.9(13)
I1 C1 C6 F3 -0.6(19)
C4 O1 C7 C9 114.7(14)
C4 O1 C7 C8 -120.9(14)
C11 O2 C9 C7 102.8(13)
C11 O2 C9 C10 -134.1(13)
O1 C7 C9 O2 173.4(6)
C8 C7 C9 O2 54.2(10)
O1 C7 C9 C10 56.3(10)
C8 C7 C9 C10 -63.0(10)
C9 O2 C11 C16 73.1(17)
C9 O2 C11 C12 -116.1(15)
O2 C11 C12 F5 6(2)
C16 C11 C12 F5 177.4(12)
O2 C11 C12 C13 -168.3(12)
C16 C11 C12 C13 3(2)
F5 C12 C13 F6 5(2)
C11 C12 C13 F6 178.9(13)
F5 C12 C13 C14 179.5(13)
C11 C12 C13 C14 -6(2)
F6 C13 C14 C15 178.7(13)
C12 C13 C14 C15 4(2)
F6 C13 C14 I2 -2.8(19)
C12 C13 C14 I2 -177.1(10)
C13 C14 C15 F8 176.3(13)
I2 C14 C15 F8 -2.2(19)
C13 C14 C15 C16 1(2)
I2 C14 C15 C16 -177.8(10)
O2 C11 C16 F7 -8(2)
C12 C11 C16 F7 -179.0(13)
O2 C11 C16 C15 172.9(13)
C12 C11 C16 C15 2(2)
F8 C15 C16 F7 1(2)
C14 C15 C16 F7 177.0(13)
F8 C15 C16 C11 -179.6(13)
C14 C15 C16 C11 -4(2)
C22 C17 C18 F9 -177.8(15)
I3 C17 C18 F9 1(2)
C22 C17 C18 C19 4(2)
I3 C17 C18 C19 -177.4(11)
F9 C18 C19 F10 -1(2)
C17 C18 C19 F10 177.0(13)
F9 C18 C19 C20 177.5(15)
C17 C18 C19 C20 -5(2)
C25 O3 C20 C19 -127.9(14)
C25 O3 C20 C21 59.0(19)
F10 C19 C20 O3 6(2)
C18 C19 C20 O3 -172.7(14)
F10 C19 C20 C21 179.3(13)
C18 C19 C20 C21 1(2)
O3 C20 C21 F12 -6(2)
C19 C20 C21 F12 -178.9(13)
O3 C20 C21 C22 176.3(13)
C19 C20 C21 C22 3(2)
C18 C17 C22 F11 176.2(13)
I3 C17 C22 F11 -2(2)
C18 C17 C22 C21 0(2)
I3 C17 C22 C21 -178.8(11)
F12 C21 C22 C17 178.6(14)
C20 C21 C22 C17 -3(2)
F12 C21 C22 F11 2(2)
C20 C21 C22 F11 179.9(12)
C27 O4 C23 C24 -128.2(12)
C27 O4 C23 C25 108.2(13)
C20 O3 C25 C23 107.6(13)
C20 O3 C25 C26 -127.9(13)
O4 C23 C25 O3 173.8(5)
C24 C23 C25 O3 54.8(10)
O4 C23 C25 C26 54.3(9)
C24 C23 C25 C26 -64.8(10)
C23 O4 C27 C32 -117.4(15)
C23 O4 C27 C28 71.2(17)
C32 C27 C28 C29 2(2)
O4 C27 C28 C29 173.6(14)
C32 C27 C28 F14 -178.5(14)
O4 C27 C28 F14 -7(2)
F14 C28 C29 C30 177.9(16)
C27 C28 C29 C30 -2(3)
F14 C28 C29 F13 1(2)
C27 C28 C29 F13 -178.8(14)
C28 C29 C30 C31 1(2)
F13 C29 C30 C31 177.1(14)
C28 C29 C30 I4 -179.7(13)
F13 C29 C30 I4 -3(2)
C29 C30 C31 F15 178.2(15)
I4 C30 C31 F15 -1(2)
C29 C30 C31 C32 1(2)
I4 C30 C31 C32 -178.4(11)
C28 C27 C32 C31 0(2)
O4 C27 C32 C31 -171.9(13)
C28 C27 C32 F16 178.3(13)
O4 C27 C32 F16 6(2)
F15 C31 C32 C27 -178.6(15)
C30 C31 C32 C27 -2(2)
F15 C31 C32 F16 3(2)
C30 C31 C32 F16 -179.9(13)
C35 N1 C33 C34 55(3)
C37 N1 C33 C34 -62(3)
C39 N1 C33 C34 175(3)
C37 N1 C35 C36 178(2)
C33 N1 C35 C36 58(2)
C39 N1 C35 C36 -60(2)
C35 N1 C37 C38 173.9(19)
C33 N1 C37 C38 -63(2)
C39 N1 C37 C38 56(2)
C35 N1 C39 C40 -63(2)
C37 N1 C39 C40 53(2)
C33 N1 C39 C40 174(2)
C45 N2 C41 C42 60(3)
C43 N2 C41 C42 -64(3)
C47 N2 C41 C42 -173(3)
C45 N2 C43 C44 -175(3)
C41 N2 C43 C44 -44(3)
C47 N2 C43 C44 68(3)
C41 N2 C45 C46 37(3)
C43 N2 C45 C46 171(3)
C47 N2 C45 C46 -85(3)
C45 N2 C47 C48 -43(3)
C41 N2 C47 C48 -171(3)
C43 N2 C47 C48 63(2)
